data_2216977
loop_
_publ_author_name
'Yamin, Bohari M. '
'Othman, Eliyanti A.'

_publ_section_title
;
 <i>N</i>-Propionylthiourea
;
_journal_coeditor_code CI2516
_journal_issue 1
_journal_name_full 'Acta Crystallographica Section E'
_journal_page_first o313
_journal_page_last o313
_journal_paper_doi 10.1107/S160053680706031X
_journal_volume 64
_journal_year 2008
_chemical_formula_iupac 'C4 H8 N2 O S'
_chemical_formula_moiety 'C4 H8 N2 O S'
_chemical_formula_sum 'C4 H8 N2 O S'
_chemical_formula_weight 132.19
_chemical_name_systematic
;
<i>N</i>-Propionylthiourea
;
_space_group_IT_number 14
_symmetry_cell_setting monoclinic
_symmetry_space_group_name_Hall '-P 2yn'
_symmetry_space_group_name_H-M 'P 1 21/n 1'
_atom_sites_solution_hydrogens geom
_atom_sites_solution_primary direct
_atom_sites_solution_secondary difmap
_audit_creation_method SHELXL-97
_cell_angle_alpha 90.00
_cell_angle_beta 102.744(6)
_cell_angle_gamma 90.00
_cell_formula_units_Z 4
_cell_length_a 5.0790(15)
_cell_length_b 14.342(4)
_cell_length_c 9.273(3)
_cell_measurement_reflns_used 1291
_cell_measurement_temperature 298(2)
_cell_measurement_theta_max 26.0
_cell_measurement_theta_min 2.6
_cell_volume 658.8(3)
_computing_cell_refinement 'SAINT (Bruker, 2000)'
_computing_data_collection 'SMART (Bruker, 2000)'
_computing_data_reduction SAINT
_computing_molecular_graphics 'SHELXTL (Sheldrick, 1997b)'
_computing_publication_material
;
SHELXTL, PARST (Nardelli, 1995) and PLATON (Spek, 2003)
;
_computing_structure_refinement 'SHELXL97 (Sheldrick, 1997a)'
_computing_structure_solution 'SHELXS97 (Sheldrick, 1997a)'
_diffrn_ambient_temperature 298(2)
_diffrn_detector_area_resol_mean 83.66
_diffrn_measured_fraction_theta_full 0.99
_diffrn_measured_fraction_theta_max 0.99
_diffrn_measurement_device_type
;
Bruker SMART APEX CCD area-detector diffractometer
;
_diffrn_measurement_method '\w scan'
_diffrn_radiation_monochromator graphite
_diffrn_radiation_source 'fine-focus sealed tube'
_diffrn_radiation_type MoK\a
_diffrn_radiation_wavelength 0.71073
_diffrn_reflns_av_R_equivalents 0.0293
_diffrn_reflns_av_sigmaI/netI 0.0383
_diffrn_reflns_limit_h_max 5
_diffrn_reflns_limit_h_min -6
_diffrn_reflns_limit_k_max 17
_diffrn_reflns_limit_k_min -16
_diffrn_reflns_limit_l_max 11
_diffrn_reflns_limit_l_min -9
_diffrn_reflns_number 3622
_diffrn_reflns_theta_full 26.0
_diffrn_reflns_theta_max 26.0
_diffrn_reflns_theta_min 2.6
_diffrn_standards_number 0
_exptl_absorpt_coefficient_mu 0.398
_exptl_absorpt_correction_T_max 0.9464
_exptl_absorpt_correction_T_min 0.8321
_exptl_absorpt_correction_type multi-scan
_exptl_absorpt_process_details '(SADABS; Bruker, 2000)'
_exptl_crystal_colour yellow
_exptl_crystal_density_diffrn 1.333
_exptl_crystal_density_method 'not measured'
_exptl_crystal_description Block
_exptl_crystal_F_000 280
_exptl_crystal_size_max 0.48
_exptl_crystal_size_mid 0.19
_exptl_crystal_size_min 0.14
_refine_diff_density_max 0.23
_refine_diff_density_min -0.16
_refine_ls_extinction_method none
_refine_ls_goodness_of_fit_ref 1.02
_refine_ls_hydrogen_treatment constr
_refine_ls_matrix_type full
_refine_ls_number_parameters 73
_refine_ls_number_reflns 1291
_refine_ls_number_restraints 0
_refine_ls_restrained_S_all 1.02
_refine_ls_R_factor_all 0.0783
_refine_ls_R_factor_gt 0.0483
_refine_ls_shift/su_max 0.001
_refine_ls_shift/su_mean <0.001
_refine_ls_structure_factor_coef Fsqd
_refine_ls_weighting_details 'calc w=1/[\s^2^(Fo^2^)+(0.0492P)^2^+0.2930P] where P=(Fo^2^+2Fc^2^)/3'
_refine_ls_weighting_scheme calc
_refine_ls_wR_factor_gt 0.1070
_refine_ls_wR_factor_ref 0.1188
_reflns_number_gt 910
_reflns_number_total 1291
_reflns_threshold_expression I>2\s(I)
_cod_data_source_file ci2516.cif
_cod_data_source_block I
_cod_depositor_comments
;
The following automatic conversions were performed:
'_symmetry_cell_setting' value 'Monoclinic' changed to 'monoclinic'
according to '/home/saulius/struct/CIF-dictionaries/cif_core.dic'
dictionary named 'cif_core.dic' version 2.4.1 from 2010-06-29.

Automatic conversion script
Id: cif_fix_enum 1527 2010-12-29 10:47:43Z saulius 

The following automatic conversions were performed:

'_symmetry_cell_setting' value 'Monoclinic' changed to 'monoclinic'
according to /home/saulius/struct/CIF-dictionaries/cif_core.dic
dictionary named 'cif_core.dic' version 2.4.1 from 2010-06-29.

Automatic conversion script
Id: cif_fix_values 1715 2011-07-08 13:25:40Z adriana 
;
_cod_original_sg_symbol_H-M 'P 21/n'
_cod_database_code 2216977
_cod_database_fobs_code 2216977

loop_
_symmetry_equiv_pos_as_xyz
'x, y, z'
'-x+1/2, y+1/2, -z+1/2'
'-x, -y, -z'
'x+1/2, -y+1/2, z+1/2'

loop_
_atom_site_type_symbol
_atom_site_label
_atom_site_fract_x
_atom_site_fract_y
_atom_site_fract_z
_atom_site_U_iso_or_equiv
_atom_site_adp_type
_atom_site_calc_flag
_atom_site_refinement_flags
_atom_site_occupancy
S S1 0.01989(18) 0.06361(6) 0.28118(8) 0.0646(3) Uani d . 1
O O1 0.7005(4) 0.22101(13) 0.58191(18) 0.0537(5) Uani d . 1
N N1 0.4084(4) 0.18551(14) 0.3657(2) 0.0428(6) Uani d . 1
H H1D 0.3630 0.2009 0.2739 0.051 Uiso calc R 1
C C4 0.2638(5) 0.11286(17) 0.4084(3) 0.0413(6) Uani d . 1
N N2 0.3300(5) 0.08712(15) 0.5470(2) 0.0514(6) Uani d . 1
H H2C 0.4587 0.1151 0.6072 0.062 Uiso calc R 1
H H2D 0.2448 0.0422 0.5779 0.062 Uiso calc R 1
C C3 0.6154(5) 0.23647(18) 0.4506(3) 0.0431(6) Uani d . 1
C C2 0.7271(7) 0.3102(2) 0.3675(3) 0.0635(9) Uani d . 1
H H2A 0.7959 0.2807 0.2892 0.076 Uiso calc R 1
H H2B 0.5808 0.3512 0.3212 0.076 Uiso calc R 1
C C1 0.9454(7) 0.3677(2) 0.4578(3) 0.0706(9) Uani d . 1
H H1A 1.0051 0.4130 0.3958 0.106 Uiso calc R 1
H H1B 1.0940 0.3282 0.5022 0.106 Uiso calc R 1
H H1C 0.8785 0.3990 0.5340 0.106 Uiso calc R 1

loop_
_atom_site_aniso_label
_atom_site_aniso_U_11
_atom_site_aniso_U_22
_atom_site_aniso_U_33
_atom_site_aniso_U_12
_atom_site_aniso_U_13
_atom_site_aniso_U_23
S1 0.0696(6) 0.0701(6) 0.0465(5) -0.0255(4) -0.0038(4) 0.0050(4)
O1 0.0653(13) 0.0566(12) 0.0324(10) -0.0098(10) -0.0040(8) 0.0002(8)
N1 0.0498(14) 0.0479(13) 0.0273(10) -0.0060(11) 0.0013(9) 0.0028(9)
C4 0.0445(15) 0.0408(15) 0.0385(14) 0.0040(12) 0.0089(11) -0.0008(11)
N2 0.0633(16) 0.0523(14) 0.0357(12) -0.0122(12) 0.0045(10) 0.0034(10)
C3 0.0473(17) 0.0420(15) 0.0373(14) 0.0028(12) 0.0032(11) -0.0015(11)
C2 0.073(2) 0.063(2) 0.0484(17) -0.0223(17) -0.0002(15) 0.0073(14)
C1 0.076(2) 0.069(2) 0.064(2) -0.0238(18) 0.0095(17) -0.0026(16)

loop_
_atom_type_symbol
_atom_type_description
_atom_type_scat_dispersion_real
_atom_type_scat_dispersion_imag
_atom_type_scat_source
C C 0.0033 0.0016 'International Tables Vol C Tles 4.2.6.8 and 6.1.1.4'
H H 0.0000 0.0000 'International Tables Vol C Tables 4.2.6.8 and 6.1.1.4'
N N 0.0061 0.0033 'International Tables Vol C Tables 4.2.6.8 and 6.1.1.4'
O O 0.0106 0.0060 'International Tables Vol C Tables 4.2.6.8 and 6.1.1.4'
S S 0.1246 0.1234 'International Tables Vol C Tables 4.2.6.8 and 6.1.1.4'

loop_
_geom_angle_atom_site_label_1
_geom_angle_atom_site_label_2
_geom_angle_atom_site_label_3
_geom_angle
C3 N1 C4 128.6(2)
C3 N1 H1D 115.7
C4 N1 H1D 115.7
N2 C4 N1 117.2(2)
N2 C4 S1 124.4(2)
N1 C4 S1 118.37(18)
C4 N2 H2C 120.0
C4 N2 H2D 120.0
H2C N2 H2D 120.0
O1 C3 N1 122.2(2)
O1 C3 C2 123.6(2)
N1 C3 C2 114.2(2)
C1 C2 C3 115.1(2)
C1 C2 H2A 108.5
C3 C2 H2A 108.5
C1 C2 H2B 108.5
C3 C2 H2B 108.5
H2A C2 H2B 107.5
C2 C1 H1A 109.5
C2 C1 H1B 109.5
H1A C1 H1B 109.5
C2 C1 H1C 109.5
H1A C1 H1C 109.5
H1B C1 H1C 109.5

loop_
_geom_bond_atom_site_label_1
_geom_bond_atom_site_label_2
_geom_bond_distance
S1 C4 1.668(3)
O1 C3 1.219(3)
N1 C3 1.377(3)
N1 C4 1.382(3)
N1 H1D 0.86
C4 N2 1.308(3)
N2 H2C 0.86
N2 H2D 0.86
C3 C2 1.492(4)
C2 C1 1.483(4)
C2 H2A 0.97
C2 H2B 0.97
C1 H1A 0.96
C1 H1B 0.96
C1 H1C 0.96

loop_
_geom_hbond_atom_site_label_D
_geom_hbond_atom_site_label_H
_geom_hbond_atom_site_label_A
_geom_hbond_site_symmetry_A
_geom_hbond_distance_DH
_geom_hbond_distance_HA
_geom_hbond_distance_DA
_geom_hbond_angle_DHA
_geom_hbond_publ_flag
N2 H2C O1 1_555 0.86 2.00 2.658(3) 133 yes
N1 H1D O1 4_454 0.86 2.11 2.935(3) 160 yes
N2 H2D S1 3_556 0.86 2.57 3.409(3) 166 yes

loop_
_geom_torsion_atom_site_label_1
_geom_torsion_atom_site_label_2
_geom_torsion_atom_site_label_3
_geom_torsion_atom_site_label_4
_geom_torsion
C3 N1 C4 N2 -0.7(4)
C3 N1 C4 S1 179.7(2)
C4 N1 C3 O1 0.7(4)
C4 N1 C3 C2 179.8(3)
O1 C3 C2 C1 -2.5(5)
N1 C3 C2 C1 178.4(3)

loop_
_cod_related_entry_id
_cod_related_entry_database
_cod_related_entry_code
1 ChemSpider 2298698
